data_7114779
loop_
_publ_author_name
'Brandys, Marie-Claude'
'Puddephatt, Richard J.'

_publ_section_title
;
 Ring, polymer and network structures in silver(i) complexes with
 dipyridyl and diphosphine ligands
;
_journal_issue 16
_journal_name_full 'Chemical Communications'
_journal_page_first 1508
_journal_paper_doi 10.1039/b104857k
_journal_year 2001
_chemical_formula_sum 'C48 H50 Ag2 F6 N2 O6 P2'
_chemical_formula_weight 1142.58
_chemical_name_systematic
; 
? 
;
_space_group_IT_number 1
_symmetry_space_group_name_Hall 'P 1'
_symmetry_space_group_name_H-M 'P 1'
_atom_sites_solution_hydrogens geom
_atom_sites_solution_primary direct
_atom_sites_solution_secondary difmap
_audit_creation_method SHELXL-97
_cell_angle_alpha 83.85(3)
_cell_angle_beta 73.80(3)
_cell_angle_gamma 62.91(3)
_cell_formula_units_Z 1
_cell_length_a 9.7472(19)
_cell_length_b 9.5883(19)
_cell_length_c 15.104(3)
_cell_measurement_temperature 150(2)
_cell_volume 1206.5(6)
_computing_structure_refinement 'SHELXL-97 (Sheldrick, 1997)'
_computing_structure_solution 'SHELXS-97 (Sheldrick, 1990)'
_diffrn_ambient_temperature 150(2)
_diffrn_measured_fraction_theta_full 0.870
_diffrn_measured_fraction_theta_max 0.870
_diffrn_radiation_monochromator graphite
_diffrn_radiation_source 'fine-focus sealed tube'
_diffrn_radiation_type MoK\a
_diffrn_radiation_wavelength 0.71073
_diffrn_reflns_av_R_equivalents 0.0000
_diffrn_reflns_av_sigmaI/netI 0.1114
_diffrn_reflns_limit_h_max 10
_diffrn_reflns_limit_h_min -9
_diffrn_reflns_limit_k_max 10
_diffrn_reflns_limit_k_min -8
_diffrn_reflns_limit_l_max 16
_diffrn_reflns_limit_l_min -16
_diffrn_reflns_number 4358
_diffrn_reflns_theta_full 23.53
_diffrn_reflns_theta_max 23.53
_diffrn_reflns_theta_min 2.61
_exptl_absorpt_coefficient_mu 0.950
_exptl_absorpt_correction_T_max 0.9540
_exptl_absorpt_correction_T_min 0.8628
_exptl_crystal_density_diffrn 1.573
_exptl_crystal_density_method 'not measured'
_exptl_crystal_F_000 578
_exptl_crystal_size_max 0.16
_exptl_crystal_size_mid 0.11
_exptl_crystal_size_min 0.05
_refine_diff_density_max 0.858
_refine_diff_density_min -0.751
_refine_diff_density_rms 0.116
_refine_ls_abs_structure_details 'Flack H D (1983), Acta Cryst. A39, 876-881'
_refine_ls_abs_structure_Flack 0.56(10)
_refine_ls_extinction_method none
_refine_ls_goodness_of_fit_ref 1.053
_refine_ls_hydrogen_treatment mixed
_refine_ls_matrix_type full
_refine_ls_number_parameters 518
_refine_ls_number_reflns 4358
_refine_ls_number_restraints 273
_refine_ls_restrained_S_all 1.029
_refine_ls_R_factor_all 0.0795
_refine_ls_R_factor_gt 0.0604
_refine_ls_shift/su_max 0.239
_refine_ls_shift/su_mean 0.026
_refine_ls_structure_factor_coef Fsqd
_refine_ls_weighting_details 'calc w=1/[\s^2^(Fo^2^)+(0.0241P)^2^+6.0414P] where P=(Fo^2^+2Fc^2^)/3'
_refine_ls_weighting_scheme calc
_refine_ls_wR_factor_gt 0.1410
_refine_ls_wR_factor_ref 0.1568
_reflns_number_gt 3534
_reflns_number_total 4358
_reflns_threshold_expression >2sigma(I)
_cod_data_source_file b104857k.txt
_cod_data_source_block 00075mc2
_cod_original_cell_volume 1206.5(4)
_cod_database_code 7114779

loop_
_symmetry_equiv_pos_as_xyz
'x, y, z'

loop_
_atom_site_label
_atom_site_type_symbol
_atom_site_fract_x
_atom_site_fract_y
_atom_site_fract_z
_atom_site_U_iso_or_equiv
_atom_site_adp_type
_atom_site_occupancy
_atom_site_symmetry_multiplicity
_atom_site_calc_flag
_atom_site_refinement_flags
_atom_site_disorder_assembly
_atom_site_disorder_group
Ag1 Ag 0.37843(11) 0.92537(11) 0.50695(8) 0.0460(6) Uani 1 1 d . . .
Ag2 Ag 0.48210(11) -0.07601(12) 0.92080(8) 0.0465(6) Uani 1 1 d . . .
P1 P 0.3166(9) 0.7378(9) 0.4584(5) 0.045(2) Uani 1 1 d . . .
P2 P 0.5475(7) 0.1086(8) 0.9682(4) 0.0328(18) Uani 1 1 d . . .
N1 N 0.542(2) 0.952(3) 0.5695(11) 0.031(5) Uani 1 1 d . . .
N2 N 0.312(2) -0.101(3) 0.8505(19) 0.058(8) Uani 1 1 d . . .
O1 O 0.153(2) 1.171(2) 0.5552(14) 0.060(6) Uani 1 1 d . . .
O2 O 0.463(2) 1.092(2) 0.3720(11) 0.044(5) Uani 1 1 d . . .
H2 H 0.3625 1.1793 0.3946 0.049 Uiso 1 1 calc R . .
O3 O 0.725(3) -0.324(3) 0.8753(15) 0.067(6) Uani 1 1 d . . .
O4 O 0.670(3) -0.483(3) 0.9865(17) 0.063(6) Uani 1 1 d . . .
O5 O 0.392(2) -0.234(2) 1.0604(14) 0.049(5) Uani 1 1 d . . .
H5 H 0.4911 -0.3171 1.0307 0.054 Uiso 1 1 calc R . .
O6 O 0.188(3) 1.337(2) 0.4473(15) 0.056(6) Uani 1 1 d . . .
F11A F -0.169(2) 1.368(3) 0.577(2) 0.067(7) Uiso 0.50 1 d PD A 1
F12A F -0.049(3) 1.507(3) 0.6110(19) 0.089(9) Uiso 0.50 1 d PD A 1
F13A F -0.139(6) 1.528(6) 0.494(4) 0.13(2) Uiso 0.50 1 d PD A 1
F11B F -0.139(3) 1.392(3) 0.6336(15) 0.069(8) Uiso 0.50 1 d PD A 2
F12B F -0.071(3) 1.553(3) 0.572(2) 0.071(7) Uiso 0.50 1 d PD A 2
F13B F -0.121(3) 1.463(4) 0.4715(16) 0.081(8) Uiso 0.50 1 d PD A 2
F21A F 1.027(3) -0.498(3) 0.899(2) 0.079(7) Uiso 0.50 1 d PD B 1
F22A F 0.984(4) -0.598(4) 0.8061(18) 0.117(11) Uiso 0.50 1 d PD B 1
F23A F 0.979(3) -0.689(3) 0.940(2) 0.059(8) Uiso 0.50 1 d PD B 1
F21B F 1.004(3) -0.529(3) 0.9536(18) 0.085(7) Uiso 0.50 1 d PD B 2
F22B F 1.012(2) -0.516(2) 0.8180(16) 0.043(5) Uiso 0.50 1 d PD B 2
F23B F 0.969(2) -0.703(2) 0.8962(19) 0.053(5) Uiso 0.50 1 d PD B 2
C1 C 0.275(3) 0.608(3) 0.5513(18) 0.033(7) Uani 1 1 d U . .
H1A H 0.1736 0.6658 0.5928 0.036 Uiso 1 1 calc R . .
H1B H 0.2721 0.5240 0.5254 0.036 Uiso 1 1 calc R . .
C2 C 0.403(3) 0.545(3) 0.6028(19) 0.036(7) Uani 1 1 d U . .
H2A H 0.5027 0.4848 0.5608 0.039 Uiso 1 1 calc R . .
H2B H 0.4097 0.6311 0.6242 0.039 Uiso 1 1 calc R . .
C3 C 0.378(3) 0.446(4) 0.683(2) 0.055(9) Uani 1 1 d U . .
H3A H 0.3830 0.3540 0.6611 0.061 Uiso 1 1 calc R . .
H3B H 0.2729 0.5019 0.7218 0.061 Uiso 1 1 calc R . .
C4 C 0.497(3) 0.396(3) 0.7428(14) 0.029(6) Uani 1 1 d U . .
H4A H 0.6024 0.3414 0.7052 0.032 Uiso 1 1 calc R . .
H4B H 0.4889 0.4865 0.7684 0.032 Uiso 1 1 calc R . .
C5 C 0.463(4) 0.292(4) 0.819(2) 0.053(9) Uani 1 1 d U . .
H5A H 0.4686 0.2033 0.7932 0.058 Uiso 1 1 calc R . .
H5B H 0.3580 0.3479 0.8570 0.058 Uiso 1 1 calc R . .
C6 C 0.584(4) 0.235(4) 0.881(2) 0.055(9) Uani 1 1 d U . .
H6A H 0.5758 0.3236 0.9088 0.061 Uiso 1 1 calc R . .
H6B H 0.6893 0.1820 0.8432 0.061 Uiso 1 1 calc R . .
C7 C 0.606(3) 1.053(4) 0.5406(19) 0.042(7) Uani 1 1 d U . .
H7 H 0.5753 1.1186 0.4909 0.046 Uiso 1 1 calc R . .
C8 C 0.711(4) 1.067(4) 0.578(2) 0.048(8) Uani 1 1 d U . .
H8 H 0.7379 1.1506 0.5593 0.053 Uiso 1 1 calc R . .
C9 C 0.784(3) 0.957(3) 0.6458(19) 0.036(7) Uani 1 1 d U . .
C10 C 0.718(4) 0.848(4) 0.676(2) 0.044(8) Uani 1 1 d U . .
H10 H 0.7473 0.7799 0.7252 0.049 Uiso 1 1 calc R . .
C11 C 0.611(3) 0.845(4) 0.633(2) 0.042(8) Uani 1 1 d U . .
H11 H 0.5823 0.7615 0.6487 0.046 Uiso 1 1 calc R . .
C12 C 0.899(4) 0.969(4) 0.676(2) 0.051(9) Uani 1 1 d U . .
H12 H 0.9385 1.0409 0.6463 0.056 Uiso 1 1 calc R . .
C13 C -0.042(3) -0.113(3) 0.743(2) 0.036(7) Uani 1 1 d U . .
H13 H -0.0852 -0.1826 0.7708 0.040 Uiso 1 1 calc R . .
C14 C 0.138(4) -0.208(4) 0.848(2) 0.045(8) Uani 1 1 d U . .
H14 H 0.0925 -0.2766 0.8735 0.049 Uiso 1 1 calc R . .
C15 C 0.262(3) -0.205(4) 0.880(2) 0.042(8) Uiso 1 1 d . . .
H15 H 0.3080 -0.2806 0.9221 0.047 Uiso 1 1 calc R . .
C16 C 0.260(4) -0.006(4) 0.789(2) 0.047(8) Uani 1 1 d U . .
H16 H 0.3033 0.0661 0.7656 0.051 Uiso 1 1 calc R . .
C17 C 0.143(4) -0.006(4) 0.755(2) 0.042(8) Uani 1 1 d U . .
H17 H 0.1003 0.0685 0.7113 0.046 Uiso 1 1 calc R . .
C18 C 0.091(3) -0.112(4) 0.785(2) 0.042(7) Uani 1 1 d U . .
C19 C 0.102(3) 1.296(4) 0.508(2) 0.039(7) Uani 1 1 d U A .
C20 C -0.061(2) 1.420(2) 0.5484(11) 0.065(7) Uani 1 1 d DU . .
C21 C 0.480(3) 1.053(4) 0.2740(19) 0.041(7) Uani 1 1 d U . .
H21A H 0.4347 1.1477 0.2423 0.045 Uiso 1 1 calc R . .
H21B H 0.4265 0.9918 0.2742 0.045 Uiso 1 1 calc R . .
H21C H 0.5901 0.9965 0.2437 0.045 Uiso 1 1 calc R . .
C22 C 0.744(4) -0.444(4) 0.914(3) 0.063(9) Uani 1 1 d U B .
C23 C 0.927(3) -0.551(2) 0.8969(14) 0.084(9) Uani 1 1 d DU . .
C24 C 0.392(5) -0.213(5) 1.147(3) 0.070(10) Uiso 1 1 d . . .
H24A H 0.4546 -0.1602 1.1458 0.077 Uiso 1 1 calc R . .
H24B H 0.4353 -0.3117 1.1751 0.077 Uiso 1 1 calc R . .
H24C H 0.2855 -0.1516 1.1821 0.077 Uiso 1 1 calc R . .
C101 C 0.1394(17) 0.8171(18) 0.4139(12) 0.029(5) Uiso 1 1 d G . .
C102 C 0.089(2) 0.9730(18) 0.3890(13) 0.039(6) Uani 1 1 d GU . .
H102 H 0.1418 1.0298 0.3992 0.043 Uiso 1 1 calc R . .
C103 C -0.039(2) 1.0459(16) 0.3493(13) 0.055(8) Uani 1 1 d GU . .
H103 H -0.0732 1.1525 0.3323 0.061 Uiso 1 1 calc R . .
C104 C -0.1160(19) 0.963(2) 0.3344(13) 0.050(8) Uani 1 1 d GU . .
H104 H -0.2033 1.0127 0.3073 0.055 Uiso 1 1 calc R . .
C105 C -0.066(2) 0.807(2) 0.3593(14) 0.055(9) Uani 1 1 d GU . .
H105 H -0.1185 0.7502 0.3491 0.060 Uiso 1 1 calc R . .
C106 C 0.062(2) 0.7340(15) 0.3990(13) 0.045(7) Uani 1 1 d GU . .
H106 H 0.0965 0.6274 0.4160 0.050 Uiso 1 1 calc R . .
C107 C 0.4725(19) 0.611(2) 0.3691(12) 0.035(6) Uani 1 1 d GU . .
C108 C 0.4683(19) 0.484(2) 0.3354(13) 0.048(7) Uani 1 1 d GU . .
H108 H 0.3830 0.4579 0.3634 0.053 Uiso 1 1 calc R . .
C109 C 0.589(2) 0.395(2) 0.2607(14) 0.051(7) Uani 1 1 d GU . .
H109 H 0.5858 0.3085 0.2377 0.056 Uiso 1 1 calc R . .
C110 C 0.7134(19) 0.433(2) 0.2197(12) 0.065(9) Uani 1 1 d GU . .
H110 H 0.7957 0.3728 0.1686 0.071 Uiso 1 1 calc R . .
C111 C 0.7177(19) 0.560(2) 0.2534(13) 0.049(7) Uani 1 1 d GU . .
H111 H 0.8029 0.5865 0.2253 0.054 Uiso 1 1 calc R . .
C112 C 0.597(2) 0.6491(19) 0.3281(14) 0.062(9) Uani 1 1 d GU . .
H112 H 0.6001 0.7359 0.3511 0.069 Uiso 1 1 calc R . .
C201 C 0.3770(17) 0.248(2) 1.0589(11) 0.035(6) Uiso 1 1 d G . .
C202 C 0.3790(18) 0.379(2) 1.0884(12) 0.037(6) Uani 1 1 d GU . .
H202 H 0.4608 0.4080 1.0569 0.040 Uiso 1 1 calc R . .
C203 C 0.261(2) 0.4677(17) 1.1640(12) 0.047(7) Uani 1 1 d GU . .
H203 H 0.2627 0.5574 1.1842 0.052 Uiso 1 1 calc R . .
C204 C 0.1417(19) 0.4251(19) 1.2102(10) 0.040(7) Uiso 1 1 d G . .
H204 H 0.0613 0.4857 1.2618 0.044 Uiso 1 1 calc R . .
C205 C 0.1397(17) 0.2937(19) 1.1807(12) 0.059(8) Uani 1 1 d GU . .
H205 H 0.0579 0.2646 1.2122 0.064 Uiso 1 1 calc R . .
C206 C 0.2573(18) 0.2050(16) 1.1051(12) 0.030(6) Uani 1 1 d GU . .
H206 H 0.2559 0.1152 1.0849 0.033 Uiso 1 1 calc R . .
C207 C 0.7178(17) 0.0179(19) 1.0201(13) 0.041(7) Uani 1 1 d GU . .
C208 C 0.780(2) -0.1396(18) 1.0423(14) 0.050(8) Uani 1 1 d GU . .
H208 H 0.7300 -0.2010 1.0344 0.055 Uiso 1 1 calc R . .
C209 C 0.915(2) -0.2074(17) 1.0759(14) 0.051(8) Uani 1 1 d GU . .
H209 H 0.9570 -0.3150 1.0911 0.056 Uiso 1 1 calc R . .
C210 C 0.9875(18) -0.118(2) 1.0874(14) 0.058(9) Uani 1 1 d GU . .
H210 H 1.0797 -0.1639 1.1104 0.063 Uiso 1 1 calc R . .
C211 C 0.926(2) 0.040(2) 1.0652(15) 0.057(9) Uani 1 1 d GU . .
H211 H 0.9753 0.1013 1.0730 0.063 Uiso 1 1 calc R . .
C212 C 0.791(2) 0.1077(16) 1.0315(14) 0.047(8) Uani 1 1 d GU . .
H212 H 0.7483 0.2153 1.0163 0.052 Uiso 1 1 calc R . .

loop_
_atom_site_aniso_label
_atom_site_aniso_U_11
_atom_site_aniso_U_22
_atom_site_aniso_U_33
_atom_site_aniso_U_23
_atom_site_aniso_U_13
_atom_site_aniso_U_12
Ag1 0.0489(13) 0.0466(14) 0.0538(14) 0.0025(11) -0.0208(11) -0.0268(11)
Ag2 0.0499(13) 0.0488(14) 0.0578(14) 0.0025(11) -0.0222(11) -0.0319(11)
P1 0.066(5) 0.042(4) 0.065(5) 0.014(4) -0.038(4) -0.046(4)
P2 0.012(3) 0.040(4) 0.027(4) -0.003(3) 0.004(2) 0.001(3)
N1 0.047(11) 0.059(14) 0.011(8) -0.002(9) -0.007(8) -0.043(11)
N2 0.020(10) 0.030(13) 0.11(2) -0.010(13) -0.018(12) 0.006(9)
O1 0.047(10) 0.041(12) 0.061(13) -0.017(10) 0.013(9) -0.004(9)
O2 0.048(11) 0.044(11) 0.026(9) 0.001(8) 0.004(8) -0.017(9)
O3 0.082(13) 0.070(15) 0.063(13) 0.033(11) -0.035(11) -0.042(11)
O4 0.056(13) 0.062(16) 0.079(15) 0.010(12) -0.013(12) -0.038(12)
O5 0.041(10) 0.047(12) 0.072(14) -0.004(10) -0.028(10) -0.022(9)
O6 0.057(13) 0.036(13) 0.055(12) -0.001(10) 0.001(11) -0.014(11)
C1 0.036(11) 0.034(11) 0.038(12) 0.007(9) -0.002(9) -0.029(9)
C2 0.034(12) 0.039(12) 0.043(12) 0.005(9) -0.009(9) -0.025(10)
C3 0.037(12) 0.052(14) 0.078(16) -0.008(12) -0.010(11) -0.023(11)
C4 0.039(12) 0.038(11) 0.013(9) 0.007(8) -0.005(9) -0.023(9)
C5 0.041(13) 0.046(14) 0.072(15) 0.001(11) -0.015(11) -0.019(11)
C6 0.042(13) 0.070(16) 0.059(15) -0.008(12) -0.014(11) -0.027(12)
C7 0.053(11) 0.051(11) 0.038(10) -0.008(7) -0.017(8) -0.031(8)
C8 0.050(13) 0.045(13) 0.058(15) -0.005(11) -0.006(11) -0.031(11)
C9 0.038(12) 0.036(12) 0.039(12) -0.013(9) 0.000(9) -0.025(10)
C10 0.044(13) 0.042(13) 0.049(14) 0.010(10) -0.004(10) -0.027(10)
C11 0.048(13) 0.040(13) 0.051(13) -0.004(10) -0.009(10) -0.033(11)
C12 0.050(13) 0.057(15) 0.043(13) 0.004(11) -0.001(11) -0.028(12)
C13 0.033(11) 0.035(12) 0.053(14) -0.010(10) -0.019(10) -0.019(9)
C14 0.040(12) 0.060(15) 0.044(14) -0.002(11) -0.018(10) -0.025(11)
C16 0.041(13) 0.035(13) 0.064(15) -0.006(11) -0.017(11) -0.014(10)
C17 0.043(13) 0.052(14) 0.041(13) -0.004(11) -0.022(10) -0.022(11)
C18 0.029(10) 0.057(14) 0.045(14) 0.005(11) -0.021(9) -0.018(10)
C19 0.025(10) 0.036(12) 0.057(13) -0.006(10) -0.005(9) -0.017(9)
C20 0.071(13) 0.051(12) 0.064(12) 0.006(10) 0.024(10) -0.043(11)
C21 0.046(10) 0.058(12) 0.035(10) 0.006(7) -0.029(8) -0.026(8)
C22 0.059(15) 0.051(15) 0.067(15) 0.000(12) -0.010(12) -0.016(12)
C23 0.111(17) 0.067(15) 0.081(16) 0.022(12) -0.040(13) -0.041(13)
C102 0.037(11) 0.045(12) 0.042(12) -0.002(10) -0.008(9) -0.026(10)
C103 0.047(12) 0.046(12) 0.069(15) -0.001(11) 0.005(11) -0.029(10)
C104 0.033(11) 0.060(14) 0.049(13) -0.003(11) -0.006(10) -0.014(10)
C105 0.062(15) 0.049(14) 0.055(14) -0.009(11) -0.019(12) -0.022(11)
C106 0.045(12) 0.040(12) 0.057(13) -0.012(10) -0.018(10) -0.019(10)
C107 0.031(8) 0.043(10) 0.039(10) 0.015(7) -0.025(7) -0.016(7)
C108 0.034(11) 0.052(13) 0.054(13) -0.020(10) -0.013(10) -0.010(10)
C109 0.031(10) 0.058(13) 0.067(15) 0.001(11) -0.007(10) -0.026(10)
C110 0.044(11) 0.068(14) 0.060(12) -0.011(9) -0.012(8) -0.004(8)
C111 0.043(13) 0.057(13) 0.069(14) 0.002(10) -0.011(10) -0.044(11)
C112 0.061(15) 0.069(16) 0.068(15) 0.014(12) -0.011(12) -0.044(12)
C202 0.024(9) 0.034(10) 0.059(13) 0.018(9) -0.014(9) -0.020(8)
C203 0.052(13) 0.048(12) 0.042(12) 0.003(10) -0.033(10) -0.012(10)
C205 0.027(11) 0.066(15) 0.065(14) 0.011(12) -0.009(10) -0.009(10)
C206 0.022(9) 0.034(11) 0.039(11) 0.005(9) -0.021(9) -0.012(8)
C207 0.044(10) 0.056(12) 0.036(10) -0.002(7) -0.008(7) -0.034(9)
C208 0.044(13) 0.033(11) 0.063(14) 0.022(10) -0.017(11) -0.011(9)
C209 0.033(11) 0.060(14) 0.044(13) 0.024(11) -0.020(9) -0.006(10)
C210 0.058(13) 0.084(17) 0.045(13) 0.008(12) -0.037(11) -0.031(12)
C211 0.035(12) 0.085(17) 0.064(16) -0.001(13) -0.021(11) -0.032(12)
C212 0.034(11) 0.038(12) 0.073(15) 0.017(11) -0.026(10) -0.016(10)

loop_
_atom_type_symbol
_atom_type_description
_atom_type_scat_dispersion_real
_atom_type_scat_dispersion_imag
_atom_type_scat_source
C C 0.0033 0.0016 'International Tables Vol C Tables 4.2.6.8 and 6.1.1.4'
H H 0.0000 0.0000 'International Tables Vol C Tables 4.2.6.8 and 6.1.1.4'
N N 0.0061 0.0033 'International Tables Vol C Tables 4.2.6.8 and 6.1.1.4'
O O 0.0106 0.0060 'International Tables Vol C Tables 4.2.6.8 and 6.1.1.4'
F F 0.0171 0.0103 'International Tables Vol C Tables 4.2.6.8 and 6.1.1.4'
P P 0.1023 0.0942 'International Tables Vol C Tables 4.2.6.8 and 6.1.1.4'
Ag Ag -0.8971 1.1015 'International Tables Vol C Tables 4.2.6.8 and 6.1.1.4'

loop_
_geom_angle_atom_site_label_1
_geom_angle_atom_site_label_2
_geom_angle_atom_site_label_3
_geom_angle
_geom_angle_site_symmetry_1
N1 Ag1 P1 143.5(6) .
N1 Ag1 O1 98.5(8) .
P1 Ag1 O1 113.8(6) .
N2 Ag2 P2 143.4(6) .
N2 Ag2 O3 102.0(8) .
P2 Ag2 O3 109.4(6) .
C107 P1 C1 105.7(11) .
C107 P1 C101 104.6(9) .
C1 P1 C101 102.6(11) .
C107 P1 Ag1 112.7(7) .
C1 P1 Ag1 114.0(9) .
C101 P1 Ag1 116.0(6) .
C6 P2 C207 108.5(12) .
C6 P2 C201 103.0(13) .
C207 P2 C201 105.5(9) .
C6 P2 Ag2 114.7(11) .
C207 P2 Ag2 113.2(6) .
C201 P2 Ag2 111.1(6) .
C7 N1 C11 114(2) .
C7 N1 Ag1 124.1(18) .
C11 N1 Ag1 121.4(17) .
C15 N2 C16 121(3) .
C15 N2 Ag2 119(2) .
C16 N2 Ag2 120(2) .
C19 O1 Ag1 128.3(17) .
C22 O3 Ag2 124(2) .
C2 C1 P1 109.7(17) .
C3 C2 C1 115(2) .
C2 C3 C4 115.3(17) .
C5 C4 C3 110.5(17) .
C4 C5 C6 113(2) .
C5 C6 P2 112(2) .
C8 C7 N1 124(3) .
C7 C8 C9 123(3) .
C10 C9 C12 127(3) .
C10 C9 C8 113(3) .
C12 C9 C8 120(3) .
C9 C10 C11 119(3) .
N1 C11 C10 126(3) .
C13 C12 C9 124(2) 1_665
C12 C13 C18 130(2) 1_445
C18 C14 C15 117(3) .
N2 C15 C14 120(3) .
N2 C16 C17 120(3) .
C18 C17 C16 118(3) .
C14 C18 C17 122(3) .
C14 C18 C13 120(3) .
C17 C18 C13 117(3) .
O6 C19 O1 125(3) .
O6 C19 C20 117(3) .
O1 C19 C20 116(2) .
F11A C20 F12B 127(2) .
F11A C20 F13A 96(3) .
F12B C20 F13A 73(3) .
F11A C20 F11B 46.2(16) .
F12B C20 F11B 96(2) .
F13A C20 F11B 122(3) .
F11A C20 F13B 85(2) .
F12B C20 F13B 101(3) .
F13A C20 F13B 29(3) .
F11B C20 F13B 126(2) .
F11A C20 F12A 117(2) .
F12B C20 F12A 30.7(14) .
F13A C20 F12A 103(3) .
F11B C20 F12A 73.6(19) .
F13B C20 F12A 131(3) .
F11A C20 C19 114(2) .
F12B C20 C19 115.9(19) .
F13A C20 C19 119(3) .
F11B C20 C19 117(2) .
F13B C20 C19 101(2) .
F12A C20 C19 107(2) .
O3 C22 O4 135(3) .
O3 C22 C23 109(3) .
O4 C22 C23 110(3) .
F21A C23 F23B 121(2) .
F21A C23 F23A 103(2) .
F23B C23 F23A 31.8(14) .
F21A C23 F22B 59.5(19) .
F23B C23 F22B 109(2) .
F23A C23 F22B 125(3) .
F21A C23 F22A 98(3) .
F23B C23 F22A 74(2) .
F23A C23 F22A 102(3) .
F22B C23 F22A 42.4(18) .
F21A C23 F21B 36.7(14) .
F23B C23 F21B 106(2) .
F23A C23 F21B 77(2) .
F22B C23 F21B 96(2) .
F22A C23 F21B 129(3) .
F21A C23 C22 123(2) .
F23B C23 C22 115(2) .
F23A C23 C22 120(2) .
F22B C23 C22 112(2) .
F22A C23 C22 107(2) .
F21B C23 C22 118(2) .
C102 C101 C106 120.0 .
C102 C101 P1 113.7(10) .
C106 C101 P1 126.2(10) .
C103 C102 C101 120.0 .
C104 C103 C102 120.0 .
C103 C104 C105 120.0 .
C104 C105 C106 120.0 .
C105 C106 C101 120.0 .
C108 C107 C112 120.0 .
C108 C107 P1 122.6(10) .
C112 C107 P1 117.2(10) .
C109 C108 C107 120.0 .
C108 C109 C110 120.0 .
C111 C110 C109 120.0 .
C110 C111 C112 120.0 .
C111 C112 C107 120.0 .
C202 C201 C206 120.0 .
C202 C201 P2 121.5(9) .
C206 C201 P2 117.9(9) .
C201 C202 C203 120.0 .
C204 C203 C202 120.0 .
C203 C204 C205 120.0 .
C206 C205 C204 120.0 .
C205 C206 C201 120.0 .
C208 C207 C212 120.0 .
C208 C207 P2 121.2(10) .
C212 C207 P2 118.7(10) .
C207 C208 C209 120.0 .
C210 C209 C208 120.0 .
C209 C210 C211 120.0 .
C212 C211 C210 120.0 .
C211 C212 C207 120.0 .

loop_
_geom_bond_atom_site_label_1
_geom_bond_atom_site_label_2
_geom_bond_distance
_geom_bond_site_symmetry_2
Ag1 N1 2.183(19) .
Ag1 P1 2.377(6) .
Ag1 O1 2.379(19) .
Ag2 N2 2.31(3) .
Ag2 P2 2.367(7) .
Ag2 O3 2.46(2) .
P1 C107 1.770(15) .
P1 C1 1.86(2) .
P1 C101 1.832(14) .
P2 C6 1.77(3) .
P2 C207 1.842(13) .
P2 C201 1.876(13) .
N1 C7 1.35(3) .
N1 C11 1.40(4) .
N2 C15 1.28(4) .
N2 C16 1.27(4) .
O1 C19 1.30(4) .
O2 C21 1.51(3) .
O3 C22 1.19(4) .
O4 C22 1.26(4) .
O5 C24 1.35(4) .
O6 C19 1.21(3) .
F11A C20 1.305(16) .
F12A C20 1.392(19) .
F13A C20 1.33(2) .
F11B C20 1.365(17) .
F12B C20 1.318(18) .
F13B C20 1.383(18) .
F21A C23 1.308(18) .
F22A C23 1.369(19) .
F23A C23 1.354(18) .
F21B C23 1.376(19) .
F22B C23 1.353(18) .
F23B C23 1.319(18) .
C1 C2 1.51(4) .
C2 C3 1.50(4) .
C3 C4 1.538(17) .
C4 C5 1.51(4) .
C5 C6 1.57(5) .
C7 C8 1.35(4) .
C8 C9 1.47(4) .
C9 C10 1.43(4) .
C9 C12 1.38(4) .
C10 C11 1.39(4) .
C12 C13 1.305(18) 1_665
C13 C12 1.305(18) 1_445
C13 C18 1.60(4) .
C14 C18 1.28(4) .
C14 C15 1.42(4) .
C16 C17 1.38(4) .
C17 C18 1.32(4) .
C19 C20 1.49(3) .
C22 C23 1.55(4) .
C101 C102 1.3900 .
C101 C106 1.3900 .
C102 C103 1.3900 .
C103 C104 1.3900 .
C104 C105 1.3900 .
C105 C106 1.3900 .
C107 C108 1.3900 .
C107 C112 1.3900 .
C108 C109 1.3900 .
C109 C110 1.3900 .
C110 C111 1.3900 .
C111 C112 1.3900 .
C201 C202 1.3900 .
C201 C206 1.3900 .
C202 C203 1.3900 .
C203 C204 1.3900 .
C204 C205 1.3900 .
C205 C206 1.3900 .
C207 C208 1.3900 .
C207 C212 1.3900 .
C208 C209 1.3900 .
C209 C210 1.3900 .
C210 C211 1.3900 .
C211 C212 1.3900 .
